data_7116054
loop_
_publ_author_name
'P. Steiniger'
'G. Bendt'
'D. Blaser'
'C. Wolper'
'S. Schulz'

_publ_section_title
;
 Germane vs. digermane formation
;
_journal_name_full Chem.Commun.
_journal_page_first 15461
_journal_paper_doi 10.1039/C4cc07921C
_journal_volume 50
_journal_year 2014
_chemical_formula_moiety 'C12 H30 Ge N2 Se2 Si'
_chemical_formula_sum 'C12 H30 Ge N2 Se2 Si'
_chemical_formula_weight 460.98
_chemical_name_systematic
;
 ?
;
_space_group_crystal_system monoclinic
_space_group_IT_number 15
_space_group_name_Hall '-C 2yc'
_space_group_name_H-M_alt 'C 1 2/c 1'
_symmetry_space_group_name_Hall '-C 2yc'
_symmetry_space_group_name_H-M 'C 1 2/c 1'
_atom_sites_solution_hydrogens geom
_atom_sites_solution_primary direct
_atom_sites_solution_secondary difmap
_audit_creation_method SHELXL-2013
_cell_angle_alpha 90
_cell_angle_beta 97.731(2)
_cell_angle_gamma 90
_cell_formula_units_Z 4
_cell_length_a 15.3441(8)
_cell_length_b 9.0775(5)
_cell_length_c 13.8753(7)
_cell_measurement_reflns_used 15465
_cell_measurement_temperature 100(1)
_cell_measurement_theta_max 30.63
_cell_measurement_theta_min 2.61
_cell_volume 1915.07(17)
_computing_cell_refinement 'BRUKER D8 KAPPA APEX 2 Vers. 3.0-2009'
_computing_data_collection 'BRUKER D8 KAPPA APEX 2 Vers. 3.0-2009'
_computing_data_reduction 'BRUKER D8 KAPPA APEX 2 Vers. 3.0-2009'
_computing_molecular_graphics 'BRUKER AXS Inc. 2008 Vers. 2008/4'
_computing_publication_material 'BRUKER AXS Inc. 2013 Vers. 2013/4'
_computing_structure_refinement 'BRUKER AXS Inc. 2013 Vers. 2013/4'
_computing_structure_solution 'BRUKER D8 KAPPA APEX 2 Vers. 3.0-2009'
_diffrn_ambient_temperature 100(1)
_diffrn_detector_area_resol_mean 512
_diffrn_measured_fraction_theta_full 0.995
_diffrn_measured_fraction_theta_max 0.979
_diffrn_measurement_device_type
; 
 Bruker D8 KAPPA series II with APEX II area detector system
;
_diffrn_measurement_method
;
 Data collection strategy APEX 2/COSMO
;
_diffrn_radiation_monochromator 'Triumph Goebel mirror'
_diffrn_radiation_type MoK\a
_diffrn_radiation_wavelength 0.71073
_diffrn_reflns_av_R_equivalents 0.0279
_diffrn_reflns_av_unetI/netI 0.0149
_diffrn_reflns_Laue_measured_fraction_full 0.995
_diffrn_reflns_Laue_measured_fraction_max 0.979
_diffrn_reflns_limit_h_max 20
_diffrn_reflns_limit_h_min -21
_diffrn_reflns_limit_k_max 13
_diffrn_reflns_limit_k_min -12
_diffrn_reflns_limit_l_max 19
_diffrn_reflns_limit_l_min -19
_diffrn_reflns_number 31347
_diffrn_reflns_point_group_measured_fraction_full 0.995
_diffrn_reflns_point_group_measured_fraction_max 0.979
_diffrn_reflns_theta_full 25.242
_diffrn_reflns_theta_max 30.884
_diffrn_reflns_theta_min 2.613
_exptl_absorpt_coefficient_mu 5.453
_exptl_absorpt_correction_T_max 0.75
_exptl_absorpt_correction_T_min 0.58
_exptl_absorpt_correction_type multi-scan
_exptl_absorpt_process_details
; 
 BRUKER AXS SMART APEX 2 Vers. 3.0-2009
 R.H. Blessing, Acta Cryst. (1995) A51 33-38 
;
_exptl_crystal_colour colourless
_exptl_crystal_density_diffrn 1.599
_exptl_crystal_description block
_exptl_crystal_F_000 920
_exptl_crystal_size_max 0.150
_exptl_crystal_size_mid 0.120
_exptl_crystal_size_min 0.080
_refine_diff_density_max 0.374
_refine_diff_density_min -0.290
_refine_diff_density_rms 0.061
_refine_ls_extinction_method none
_refine_ls_goodness_of_fit_ref 1.064
_refine_ls_hydrogen_treatment constr
_refine_ls_matrix_type full
_refine_ls_number_parameters 88
_refine_ls_number_reflns 2949
_refine_ls_number_restraints 0
_refine_ls_restrained_S_all 1.064
_refine_ls_R_factor_all 0.0205
_refine_ls_R_factor_gt 0.0159
_refine_ls_shift/su_max 0.001
_refine_ls_shift/su_mean 0.000
_refine_ls_structure_factor_coef Fsqd
_refine_ls_weighting_details 'w=1/[\s^2^(Fo^2^)+(0.0176P)^2^+1.2813P] where P=(Fo^2^+2Fc^2^)/3'
_refine_ls_weighting_scheme calc
_refine_ls_wR_factor_gt 0.0372
_refine_ls_wR_factor_ref 0.0385
_reflns_Friedel_coverage 0.000
_reflns_number_gt 2653
_reflns_number_total 2949
_reflns_threshold_expression 'I > 2\s(I)'
_cod_data_source_file c4cc07921c2.cif
_cod_data_source_block pst_022m
_cod_database_code 7116054
_shelx_space_group_comment
;
The symmetry employed for this shelxl refinement is uniquely defined
by the following loop, which should always be used as a source of
symmetry information in preference to the above space-group names.
They are only intended as comments.
;
_shelx_estimated_absorpt_t_min 0.495
_shelx_estimated_absorpt_t_max 0.670
_shelxl_version_number 2013-4

loop_
_space_group_symop_operation_xyz
'x, y, z'
'-x, y, -z+1/2'
'x+1/2, y+1/2, z'
'-x+1/2, y+1/2, -z+1/2'
'-x, -y, -z'
'x, -y, z-1/2'
'-x+1/2, -y+1/2, -z'
'x+1/2, -y+1/2, z-1/2'

loop_
_atom_site_label
_atom_site_type_symbol
_atom_site_fract_x
_atom_site_fract_y
_atom_site_fract_z
_atom_site_U_iso_or_equiv
_atom_site_adp_type
_atom_site_occupancy
_atom_site_site_symmetry_order
_atom_site_calc_flag
_atom_site_refinement_flags_posn
_atom_site_refinement_flags_adp
_atom_site_refinement_flags_occupancy
Se1 Se 0.43291(2) 0.02569(2) 0.13067(2) 0.01895(4) Uani 1 1 d . . .
Ge1 Ge 0.5000 0.18727(2) 0.2500 0.01247(4) Uani 1 2 d S T P
Si1 Si 0.5000 0.47655(5) 0.2500 0.01363(9) Uani 1 2 d S T P
N1 N 0.56381(6) 0.33963(10) 0.20602(7) 0.01366(18) Uani 1 1 d . . .
C1 C 0.65186(8) 0.34142(13) 0.17524(9) 0.0162(2) Uani 1 1 d . . .
C2 C 0.66087(9) 0.48313(14) 0.11778(10) 0.0231(3) Uani 1 1 d . . .
H2A H 0.6140 0.4874 0.0624 0.035 Uiso 1 1 calc R U .
H2B H 0.7182 0.4844 0.0940 0.035 Uiso 1 1 calc R U .
H2C H 0.6562 0.5684 0.1601 0.035 Uiso 1 1 calc R U .
C3 C 0.66230(9) 0.20812(15) 0.11038(11) 0.0239(3) Uani 1 1 d . . .
H3A H 0.6558 0.1174 0.1470 0.036 Uiso 1 1 calc R U .
H3B H 0.7207 0.2102 0.0892 0.036 Uiso 1 1 calc R U .
H3C H 0.6171 0.2113 0.0533 0.036 Uiso 1 1 calc R U .
C4 C 0.72347(9) 0.33690(16) 0.26392(10) 0.0243(3) Uani 1 1 d . . .
H4A H 0.7157 0.4203 0.3068 0.036 Uiso 1 1 calc R U .
H4B H 0.7815 0.3429 0.2421 0.036 Uiso 1 1 calc R U .
H4C H 0.7188 0.2445 0.2994 0.036 Uiso 1 1 calc R U .
C5 C 0.43999(9) 0.59826(15) 0.15556(10) 0.0247(3) Uani 1 1 d . . .
H5A H 0.4075 0.5377 0.1043 0.037 Uiso 1 1 calc R U .
H5B H 0.4822 0.6606 0.1273 0.037 Uiso 1 1 calc R U .
H5C H 0.3987 0.6606 0.1852 0.037 Uiso 1 1 calc R U .
C6 C 0.39868(10) 0.17463(15) 0.03031(10) 0.0264(3) Uani 1 1 d . . .
H6A H 0.3433 0.2209 0.0420 0.040 Uiso 1 1 calc R U .
H6B H 0.3908 0.1276 -0.0339 0.040 Uiso 1 1 calc R U .
H6C H 0.4447 0.2498 0.0327 0.040 Uiso 1 1 calc R U .

loop_
_atom_site_aniso_label
_atom_site_aniso_U_11
_atom_site_aniso_U_22
_atom_site_aniso_U_33
_atom_site_aniso_U_23
_atom_site_aniso_U_13
_atom_site_aniso_U_12
Se1 0.02106(7) 0.01215(6) 0.02401(7) -0.00515(4) 0.00437(5) -0.00352(4)
Ge1 0.01323(8) 0.00802(7) 0.01664(9) 0.000 0.00381(6) 0.000
Si1 0.0165(2) 0.00871(19) 0.0157(2) 0.000 0.00234(16) 0.000
N1 0.0141(4) 0.0092(4) 0.0184(5) 0.0002(3) 0.0048(4) -0.0010(3)
C1 0.0150(5) 0.0160(5) 0.0187(6) 0.0015(4) 0.0053(4) -0.0016(4)
C2 0.0245(6) 0.0206(6) 0.0254(7) 0.0045(5) 0.0083(5) -0.0041(5)
C3 0.0219(6) 0.0211(6) 0.0311(7) -0.0044(5) 0.0121(5) 0.0005(5)
C4 0.0156(6) 0.0301(7) 0.0267(7) 0.0031(5) 0.0017(5) -0.0005(5)
C5 0.0312(7) 0.0184(6) 0.0250(7) 0.0075(5) 0.0052(5) 0.0060(5)
C6 0.0319(7) 0.0265(7) 0.0201(6) -0.0011(5) 0.0012(5) 0.0006(5)

loop_
_atom_type_symbol
_atom_type_description
_atom_type_scat_dispersion_real
_atom_type_scat_dispersion_imag
_atom_type_scat_source
C C 0.0033 0.0016 'International Tables Vol C Tables 4.2.6.8 and 6.1.1.4'
H H 0.0000 0.0000 'International Tables Vol C Tables 4.2.6.8 and 6.1.1.4'
N N 0.0061 0.0033 'International Tables Vol C Tables 4.2.6.8 and 6.1.1.4'
Si Si 0.0817 0.0704 'International Tables Vol C Tables 4.2.6.8 and 6.1.1.4'
Ge Ge 0.1547 1.8001 'International Tables Vol C Tables 4.2.6.8 and 6.1.1.4'
Se Se -0.0929 2.2259 'International Tables Vol C Tables 4.2.6.8 and 6.1.1.4'

loop_
_geom_angle_atom_site_label_1
_geom_angle_atom_site_label_2
_geom_angle_atom_site_label_3
_geom_angle
_geom_angle_site_symmetry_1
_geom_angle_site_symmetry_3
C6 Se1 Ge1 96.92(4) . .
N1 Ge1 N1 82.89(6) 2_655 .
N1 Ge1 Se1 115.95(3) 2_655 2_655
N1 Ge1 Se1 120.03(3) . 2_655
N1 Ge1 Se1 120.03(3) 2_655 .
N1 Ge1 Se1 115.95(3) . .
Se1 Ge1 Se1 102.528(10) 2_655 .
N1 Ge1 Si1 41.44(3) 2_655 .
N1 Ge1 Si1 41.45(3) . .
Se1 Ge1 Si1 128.736(5) 2_655 .
Se1 Ge1 Si1 128.736(5) . .
N1 Si1 N1 89.00(6) 2_655 .
N1 Si1 C5 114.96(6) 2_655 .
N1 Si1 C5 115.16(6) . .
N1 Si1 C5 115.16(6) 2_655 2_655
N1 Si1 C5 114.96(6) . 2_655
C5 Si1 C5 107.14(9) . 2_655
N1 Si1 Ge1 44.50(3) 2_655 .
N1 Si1 Ge1 44.50(3) . .
C5 Si1 Ge1 126.43(5) . .
C5 Si1 Ge1 126.43(5) 2_655 .
C1 N1 Si1 132.47(8) . .
C1 N1 Ge1 130.79(7) . .
Si1 N1 Ge1 94.05(5) . .
N1 C1 C3 109.58(10) . .
N1 C1 C2 108.16(10) . .
C3 C1 C2 109.56(10) . .
N1 C1 C4 110.68(10) . .
C3 C1 C4 109.27(11) . .
C2 C1 C4 109.57(10) . .

loop_
_geom_bond_atom_site_label_1
_geom_bond_atom_site_label_2
_geom_bond_distance
_geom_bond_site_symmetry_2
Se1 C6 1.9611(14) .
Se1 Ge1 2.34390(18) .
Ge1 N1 1.8451(9) 2_655
Ge1 N1 1.8452(9) .
Ge1 Se1 2.34389(18) 2_655
Ge1 Si1 2.6260(5) .
Si1 N1 1.7425(10) 2_655
Si1 N1 1.7425(10) .
Si1 C5 1.8604(13) .
Si1 C5 1.8604(13) 2_655
N1 C1 1.4708(15) .
C1 C3 1.5292(17) .
C1 C2 1.5295(17) .
C1 C4 1.5359(18) .
